data_1520708
loop_
_publ_author_name
'Wang, Qi'
'Tang, Xuli'
'Luo, Xiangchao'
'de Voogd, Nicole J.'
'Li, Pinglin'
'Li, Guoqiang'

_publ_section_title
;
 (+)- and (-)-Spiroreticulatine, A Pair of Unusual Spiro Bisheterocyclic
 Quinoline-imidazole Alkaloids from the South China Sea Sponge
 Fascaplysinopsis reticulata.
;
_journal_issue 14
_journal_name_full 'Organic letters'
_journal_page_first 3458
_journal_page_last 3461
_journal_paper_doi 10.1021/acs.orglett.5b01503
_journal_volume 17
_journal_year 2015
_chemical_formula_moiety 'C15 H15 N3 O4'
_chemical_formula_sum 'C15 H15 N3 O4'
_chemical_formula_weight 301.30
_space_group_crystal_system monoclinic
_space_group_IT_number 14
_space_group_name_Hall '-P 2yn'
_space_group_name_H-M_alt 'P 1 21/n 1'
_symmetry_space_group_name_Hall '-P 2yn'
_symmetry_space_group_name_H-M 'P 1 21/n 1'
_atom_sites_solution_hydrogens geom
_atom_sites_solution_primary iterative
_audit_creation_date 2015-06-17
_audit_creation_method
;
Olex2 1.2
(compiled 2015.01.26 svn.r3150 for OlexSys, GUI svn.r4998)
;
_cell_angle_alpha 90
_cell_angle_beta 107.894(3)
_cell_angle_gamma 90
_cell_formula_units_Z 4
_cell_length_a 11.4762(3)
_cell_length_b 7.95324(15)
_cell_length_c 16.5869(5)
_cell_measurement_reflns_used 4682
_cell_measurement_temperature 294.39(10)
_cell_measurement_theta_max 69.5060
_cell_measurement_theta_min 4.0020
_cell_volume 1440.70(7)
_computing_cell_refinement
;
CrysAlisPro, Agilent Technologies,
Version 1.171.36.32 (release 02-08-2013 CrysAlis171 .NET)
(compiled Aug  2 2013,16:46:58)
;
_computing_data_collection
;
CrysAlisPro, Agilent Technologies,
Version 1.171.36.32 (release 02-08-2013 CrysAlis171 .NET)
(compiled Aug  2 2013,16:46:58)
;
_computing_data_reduction
;
CrysAlisPro, Agilent Technologies,
Version 1.171.36.32 (release 02-08-2013 CrysAlis171 .NET)
(compiled Aug  2 2013,16:46:58)
;
_computing_molecular_graphics 'Olex2 (Dolomanov et al., 2009)'
_computing_publication_material 'Olex2 (Dolomanov et al., 2009)'
_computing_structure_refinement 'ShelXL (Sheldrick, 2008)'
_computing_structure_solution
;
Superflip (Palatinus & Chapuis, 2007;Palatinus & van der Lee, 2008;
Palatinus et al., 2012)
;
_diffrn_ambient_temperature 294.39(10)
_diffrn_detector_area_resol_mean 16.0733
_diffrn_measured_fraction_theta_full 0.982
_diffrn_measured_fraction_theta_max 0.970
_diffrn_measurement_details
;
  1 omega  -68.00  -19.00   1.0000    1.0000
omega____ theta____ kappa____ phi______ frames
    -        0.0000  -57.0000   90.0000 49

  2 omega  -13.00   14.00   1.0000    1.0000
omega____ theta____ kappa____ phi______ frames
    -        0.0000  -57.0000   90.0000 27

  3 omega  -20.00   24.00   1.0000    1.0000
omega____ theta____ kappa____ phi______ frames
    -        0.0000  -71.0000 -166.0000 44

  4 omega   29.00   62.00   1.0000    1.0000
omega____ theta____ kappa____ phi______ frames
    -        0.0000   57.0000   30.0000 33

  5 omega  -16.00   35.00   1.0000    1.0000
omega____ theta____ kappa____ phi______ frames
    -       54.0000  -38.0000 -180.0000 51

  6 omega   24.00  112.00   1.0000    1.0000
omega____ theta____ kappa____ phi______ frames
    -       54.0000 -125.0000  150.0000 88

  7 omega   -7.00   48.00   1.0000    1.0000
omega____ theta____ kappa____ phi______ frames
    -       54.0000  -57.0000  150.0000 55

  8 omega  -10.00   69.00   1.0000    1.0000
omega____ theta____ kappa____ phi______ frames
    -       54.0000  -57.0000 -120.0000 79

  9 omega   47.00  108.00   1.0000    1.0000
omega____ theta____ kappa____ phi______ frames
    -       54.0000   57.0000   90.0000 61

 10 omega   25.00  115.00   1.0000    1.0000
omega____ theta____ kappa____ phi______ frames
    -       54.0000   77.0000  120.0000 90

 11 omega  -11.00   73.00   1.0000    1.0000
omega____ theta____ kappa____ phi______ frames
    -       54.0000  -57.0000  -30.0000 84

 12 omega  126.00  172.00   1.0000    1.0000
omega____ theta____ kappa____ phi______ frames
    -      108.0000   77.0000   60.0000 46

 13 omega   89.00  115.00   1.0000    1.0000
omega____ theta____ kappa____ phi______ frames
    -      108.0000   50.0000   60.0000 26

 14 omega   85.00  120.00   1.0000    1.0000
omega____ theta____ kappa____ phi______ frames
    -      108.0000   50.0000  120.0000 35

 15 omega   37.00   77.00   1.0000    1.0000
omega____ theta____ kappa____ phi______ frames
    -      108.0000  -25.0000    0.0000 40

 16 omega   89.00  175.00   1.0000    1.0000
omega____ theta____ kappa____ phi______ frames
    -      108.0000   63.0000  -30.0000 86

 17 omega  104.00  167.00   1.0000    1.0000
omega____ theta____ kappa____ phi______ frames
    -      108.0000   50.0000  -60.0000 63

 18 omega  114.00  174.00   1.0000    1.0000
omega____ theta____ kappa____ phi______ frames
    -      108.0000   77.0000   30.0000 60

 19 omega   77.00  103.00   1.0000    1.0000
omega____ theta____ kappa____ phi______ frames
    -      108.0000   77.0000   30.0000 26

 20 omega   36.00   85.00   1.0000    1.0000
omega____ theta____ kappa____ phi______ frames
    -      108.0000 -111.0000 -150.0000 49

 21 omega   58.00  108.00   1.0000    1.0000
omega____ theta____ kappa____ phi______ frames
    -      108.0000 -111.0000  -30.0000 50

 22 omega   94.00  171.00   1.0000    1.0000
omega____ theta____ kappa____ phi______ frames
    -      108.0000   50.0000   90.0000 77

 23 omega   65.00  114.00   1.0000    1.0000
omega____ theta____ kappa____ phi______ frames
    -      108.0000 -111.0000 -180.0000 49

 24 omega   77.00  165.00   1.0000    1.0000
omega____ theta____ kappa____ phi______ frames
    -      108.0000   77.0000    0.0000 88

 25 omega   41.00  113.00   1.0000    1.0000
omega____ theta____ kappa____ phi______ frames
    -      108.0000 -111.0000   60.0000 72

 26 omega   77.00  103.00   1.0000    1.0000
omega____ theta____ kappa____ phi______ frames
    -      108.0000   77.0000   60.0000 26

 27 omega   39.00   64.00   1.0000    1.0000
omega____ theta____ kappa____ phi______ frames
    -      108.0000  -77.0000 -150.0000 25
;
_diffrn_measurement_device_type 'SuperNova, Dual, Cu at zero, Eos'
_diffrn_measurement_method '\w scans'
_diffrn_orient_matrix_UB_11 0.1306135000
_diffrn_orient_matrix_UB_12 0.0291155000
_diffrn_orient_matrix_UB_13 -0.0044052000
_diffrn_orient_matrix_UB_21 -0.0458776000
_diffrn_orient_matrix_UB_22 0.1520639000
_diffrn_orient_matrix_UB_23 -0.0587369000
_diffrn_orient_matrix_UB_31 0.0271951000
_diffrn_orient_matrix_UB_32 0.1164888000
_diffrn_orient_matrix_UB_33 0.0777882000
_diffrn_radiation_monochromator mirror
_diffrn_radiation_type CuK\a
_diffrn_radiation_wavelength 1.54184
_diffrn_reflns_av_R_equivalents 0.0501
_diffrn_reflns_av_unetI/netI 0.0328
_diffrn_reflns_laue_measured_fraction_full 0.982
_diffrn_reflns_laue_measured_fraction_max 0.970
_diffrn_reflns_limit_h_max 11
_diffrn_reflns_limit_h_min -13
_diffrn_reflns_limit_k_max 9
_diffrn_reflns_limit_k_min -9
_diffrn_reflns_limit_l_max 19
_diffrn_reflns_limit_l_min -13
_diffrn_reflns_number 8293
_diffrn_reflns_point_group_measured_fraction_full 0.982
_diffrn_reflns_point_group_measured_fraction_max 0.970
_diffrn_reflns_theta_full 67.684
_diffrn_reflns_theta_max 69.582
_diffrn_reflns_theta_min 4.155
_diffrn_source 'SuperNova (Cu) X-ray Source'
_exptl_absorpt_coefficient_mu 0.859
_exptl_absorpt_correction_T_max 0.793
_exptl_absorpt_correction_T_min 0.753
_exptl_absorpt_correction_type multi-scan
_exptl_crystal_colour 'clear light colourless'
_exptl_crystal_density_diffrn 1.389
_exptl_crystal_description block
_exptl_crystal_F_000 632
_exptl_crystal_size_max 0.33
_exptl_crystal_size_mid 0.29
_exptl_crystal_size_min 0.27
_refine_diff_density_max 0.229
_refine_diff_density_min -0.226
_refine_diff_density_rms 0.047
_refine_ls_extinction_method none
_refine_ls_goodness_of_fit_ref 1.065
_refine_ls_hydrogen_treatment constr
_refine_ls_matrix_type full
_refine_ls_number_parameters 202
_refine_ls_number_reflns 2629
_refine_ls_number_restraints 0
_refine_ls_restrained_S_all 1.065
_refine_ls_R_factor_all 0.0495
_refine_ls_R_factor_gt 0.0473
_refine_ls_shift/su_max 0.000
_refine_ls_shift/su_mean 0.000
_refine_ls_structure_factor_coef Fsqd
_refine_ls_weighting_details 'w=1/[\s^2^(Fo^2^)+(0.0798P)^2^+0.2912P] where P=(Fo^2^+2Fc^2^)/3'
_refine_ls_weighting_scheme calc
_refine_ls_wR_factor_gt 0.1290
_refine_ls_wR_factor_ref 0.1317
_reflns_Friedel_coverage 0.000
_reflns_number_gt 2437
_reflns_number_total 2629
_reflns_threshold_expression 'I > 2\s(I)'
_cod_data_source_file ol5b01503_si_002.cif
_cod_data_source_block q_4_10_2
_cod_depositor_comments 'Adding full bibliography for 1520708.cif.'
_cod_database_code 1520708
_shelx_space_group_comment
;
The symmetry employed for this shelxl refinement is uniquely defined
by the following loop, which should always be used as a source of
symmetry information in preference to the above space-group names.
They are only intended as comments.
;
_reflns_odcompleteness_completeness 97.99
_reflns_odcompleteness_iscentric 1
_reflns_odcompleteness_theta 66.97
_olex2_refinement_description
;
1. Fixed Uiso
 At 1.2 times of:
  All C(H) groups
 At 1.5 times of:
  All C(H,H,H) groups
2.a Aromatic/amide H refined with riding coordinates:
 C3(H3), C6(H6), C7(H7), C8(H8), C9(H9), C15(H15)
2.b Idealised Me refined as rotating group:
 C16(H16A,H16B,H16C), C17(H17A,H17B,H17C), C18(H18A,H18B,H18C)
;
_shelx_shelxl_version_number 2014/7
_olex2_submission_special_instructions 'No special instructions were received'

loop_
_space_group_symop_operation_xyz
'x, y, z'
'-x+1/2, y+1/2, -z+1/2'
'-x, -y, -z'
'x-1/2, -y-1/2, z-1/2'

loop_
_atom_site_label
_atom_site_type_symbol
_atom_site_fract_x
_atom_site_fract_y
_atom_site_fract_z
_atom_site_U_iso_or_equiv
_atom_site_adp_type
_atom_site_occupancy
_atom_site_site_symmetry_order
_atom_site_calc_flag
_atom_site_refinement_flags_posn
O1 O 0.58486(9) 1.02901(15) 0.10297(7) 0.0468(3) Uani 1 1 d .
O2 O 0.54772(12) 0.97604(16) 0.27314(7) 0.0564(4) Uani 1 1 d .
O3 O 0.53991(12) 0.51501(14) 0.10939(8) 0.0530(3) Uani 1 1 d .
O4 O 0.09940(11) 0.97107(14) 0.19328(7) 0.0466(3) Uani 1 1 d .
N1 N 0.38297(10) 1.03855(14) 0.09344(7) 0.0314(3) Uani 1 1 d .
N12 N 0.56887(11) 0.72848(16) 0.20797(8) 0.0410(3) Uani 1 1 d .
N14 N 0.40410(11) 0.73481(14) 0.09417(7) 0.0349(3) Uani 1 1 d .
C2 C 0.39193(12) 0.88336(16) 0.14262(8) 0.0309(3) Uani 1 1 d .
C3 C 0.28962(13) 0.87036(17) 0.18085(9) 0.0356(3) Uani 1 1 d .
H3 H 0.2945 0.7884 0.2217 0.043 Uiso 1 1 calc R
C4 C 0.19199(13) 0.97110(17) 0.15886(9) 0.0341(3) Uani 1 1 d .
C5 C 0.17315(12) 1.09259(16) 0.08974(8) 0.0329(3) Uani 1 1 d .
C6 C 0.06298(14) 1.1770(2) 0.05542(11) 0.0445(4) Uani 1 1 d .
H6 H 0.0001 1.1634 0.0793 0.053 Uiso 1 1 calc R
C7 C 0.04644(15) 1.2810(2) -0.01395(12) 0.0524(4) Uani 1 1 d .
H7 H -0.0268 1.3393 -0.0359 0.063 Uiso 1 1 calc R
C8 C 0.13818(16) 1.2982(2) -0.05060(11) 0.0499(4) Uani 1 1 d .
H8 H 0.1260 1.3665 -0.0980 0.060 Uiso 1 1 calc R
C9 C 0.24862(15) 1.21493(19) -0.01755(10) 0.0411(4) Uani 1 1 d .
H9 H 0.3095 1.2249 -0.0435 0.049 Uiso 1 1 calc R
C10 C 0.26797(12) 1.11627(16) 0.05461(8) 0.0311(3) Uani 1 1 d .
C11 C 0.51394(13) 0.87532(19) 0.21645(9) 0.0384(3) Uani 1 1 d .
C13 C 0.50570(13) 0.64534(18) 0.13273(9) 0.0359(3) Uani 1 1 d .
C15 C 0.48766(13) 1.10233(19) 0.08243(9) 0.0372(3) Uani 1 1 d .
H15 H 0.4840 1.2080 0.0578 0.045 Uiso 1 1 calc R
C16 C 0.68576(18) 0.6724(3) 0.26478(13) 0.0652(5) Uani 1 1 d .
H16A H 0.7297 0.7669 0.2955 0.098 Uiso 1 1 calc GR
H16B H 0.7329 0.6215 0.2324 0.098 Uiso 1 1 calc GR
H16C H 0.6720 0.5916 0.3039 0.098 Uiso 1 1 calc GR
C17 C 0.31129(14) 0.6816(2) 0.01796(10) 0.0449(4) Uani 1 1 d .
H17A H 0.2421 0.6381 0.0322 0.067 Uiso 1 1 calc GR
H17B H 0.3440 0.5954 -0.0095 0.067 Uiso 1 1 calc GR
H17C H 0.2861 0.7757 -0.0196 0.067 Uiso 1 1 calc GR
C18 C 0.1031(2) 0.8454(3) 0.25533(14) 0.0635(5) Uani 1 1 d .
H18A H 0.1105 0.7365 0.2324 0.095 Uiso 1 1 calc GR
H18B H 0.0292 0.8501 0.2708 0.095 Uiso 1 1 calc GR
H18C H 0.1722 0.8650 0.3045 0.095 Uiso 1 1 calc GR

loop_
_atom_site_aniso_label
_atom_site_aniso_U_11
_atom_site_aniso_U_22
_atom_site_aniso_U_33
_atom_site_aniso_U_23
_atom_site_aniso_U_13
_atom_site_aniso_U_12
O1 0.0344(6) 0.0537(7) 0.0503(7) -0.0040(5) 0.0102(5) -0.0002(5)
O2 0.0601(7) 0.0586(8) 0.0377(6) -0.0195(5) -0.0037(5) 0.0088(6)
O3 0.0650(8) 0.0399(6) 0.0591(7) -0.0065(5) 0.0263(6) 0.0150(5)
O4 0.0521(6) 0.0442(6) 0.0531(7) 0.0099(5) 0.0301(5) 0.0076(5)
N1 0.0341(6) 0.0284(6) 0.0307(6) 0.0001(4) 0.0088(5) 0.0014(4)
N12 0.0407(7) 0.0411(7) 0.0356(7) 0.0011(5) 0.0036(5) 0.0125(5)
N14 0.0401(6) 0.0299(6) 0.0322(6) -0.0072(4) 0.0074(5) 0.0027(5)
C2 0.0365(7) 0.0271(7) 0.0262(6) -0.0022(5) 0.0054(5) 0.0041(5)
C3 0.0463(8) 0.0313(7) 0.0300(7) 0.0045(5) 0.0131(6) 0.0050(6)
C4 0.0410(7) 0.0309(7) 0.0326(7) -0.0020(5) 0.0146(6) 0.0003(5)
C5 0.0361(7) 0.0277(6) 0.0330(7) -0.0006(5) 0.0077(5) 0.0011(5)
C6 0.0374(8) 0.0405(8) 0.0548(10) 0.0056(7) 0.0129(7) 0.0053(6)
C7 0.0415(8) 0.0442(9) 0.0624(11) 0.0136(8) 0.0025(8) 0.0094(7)
C8 0.0556(10) 0.0431(9) 0.0429(9) 0.0156(7) 0.0033(7) 0.0037(7)
C9 0.0479(8) 0.0393(8) 0.0356(8) 0.0066(6) 0.0119(6) -0.0006(6)
C10 0.0347(7) 0.0257(6) 0.0301(7) -0.0012(5) 0.0060(5) 0.0011(5)
C11 0.0411(8) 0.0403(8) 0.0293(7) -0.0041(6) 0.0039(6) 0.0063(6)
C13 0.0432(8) 0.0308(7) 0.0368(7) 0.0005(5) 0.0168(6) 0.0040(6)
C15 0.0374(8) 0.0369(7) 0.0372(7) -0.0043(6) 0.0111(6) -0.0035(6)
C16 0.0509(10) 0.0704(13) 0.0593(11) 0.0044(9) -0.0051(8) 0.0240(9)
C17 0.0448(8) 0.0471(9) 0.0391(8) -0.0148(6) 0.0073(7) -0.0070(7)
C18 0.0816(13) 0.0584(11) 0.0690(12) 0.0212(9) 0.0504(11) 0.0126(10)

loop_
_atom_type_symbol
_atom_type_description
_atom_type_scat_dispersion_real
_atom_type_scat_dispersion_imag
_atom_type_scat_source
C C 0.0181 0.0091 'International Tables Vol C Tables 4.2.6.8 and 6.1.1.4'
H H 0.0000 0.0000 'International Tables Vol C Tables 4.2.6.8 and 6.1.1.4'
N N 0.0311 0.0180 'International Tables Vol C Tables 4.2.6.8 and 6.1.1.4'
O O 0.0492 0.0322 'International Tables Vol C Tables 4.2.6.8 and 6.1.1.4'

loop_
_geom_angle_atom_site_label_1
_geom_angle_atom_site_label_2
_geom_angle_atom_site_label_3
_geom_angle
C4 O4 C18 116.85(12)
C10 N1 C2 121.03(11)
C15 N1 C2 118.20(12)
C15 N1 C10 120.69(12)
C11 N12 C13 111.67(12)
C11 N12 C16 124.33(14)
C13 N12 C16 123.68(14)
C13 N14 C2 112.41(11)
C13 N14 C17 123.96(12)
C17 N14 C2 123.36(12)
N1 C2 C3 111.30(11)
N1 C2 C11 111.45(11)
N14 C2 N1 112.18(10)
N14 C2 C3 113.38(11)
N14 C2 C11 100.68(10)
C3 C2 C11 107.28(11)
C2 C3 H3 118.5
C4 C3 C2 122.96(12)
C4 C3 H3 118.5
O4 C4 C5 112.63(12)
C3 C4 O4 125.99(13)
C3 C4 C5 121.34(12)
C6 C5 C4 122.46(13)
C6 C5 C10 119.45(13)
C10 C5 C4 118.00(12)
C5 C6 H6 119.8
C7 C6 C5 120.34(15)
C7 C6 H6 119.8
C6 C7 H7 120.0
C8 C7 C6 120.00(15)
C8 C7 H7 120.0
C7 C8 H8 119.7
C7 C8 C9 120.60(14)
C9 C8 H8 119.7
C8 C9 H9 120.2
C8 C9 C10 119.68(14)
C10 C9 H9 120.2
C5 C10 N1 119.15(12)
C9 C10 N1 121.09(12)
C9 C10 C5 119.77(13)
O2 C11 N12 127.28(14)
O2 C11 C2 125.74(13)
N12 C11 C2 106.81(11)
O3 C13 N12 123.90(14)
O3 C13 N14 128.11(14)
N14 C13 N12 107.99(12)
O1 C15 N1 123.71(14)
O1 C15 H15 118.1
N1 C15 H15 118.1
N12 C16 H16A 109.5
N12 C16 H16B 109.5
N12 C16 H16C 109.5
H16A C16 H16B 109.5
H16A C16 H16C 109.5
H16B C16 H16C 109.5
N14 C17 H17A 109.5
N14 C17 H17B 109.5
N14 C17 H17C 109.5
H17A C17 H17B 109.5
H17A C17 H17C 109.5
H17B C17 H17C 109.5
O4 C18 H18A 109.5
O4 C18 H18B 109.5
O4 C18 H18C 109.5
H18A C18 H18B 109.5
H18A C18 H18C 109.5
H18B C18 H18C 109.5

loop_
_geom_bond_atom_site_label_1
_geom_bond_atom_site_label_2
_geom_bond_distance
O1 C15 1.2112(18)
O2 C11 1.2051(18)
O3 C13 1.2132(18)
O4 C4 1.3520(17)
O4 C18 1.426(2)
N1 C2 1.4655(16)
N1 C10 1.4200(17)
N1 C15 1.3671(18)
N12 C11 1.3548(19)
N12 C13 1.4015(19)
N12 C16 1.453(2)
N14 C2 1.4594(16)
N14 C13 1.3478(18)
N14 C17 1.4437(18)
C2 C3 1.4996(19)
C2 C11 1.5527(19)
C3 H3 0.9300
C3 C4 1.334(2)
C4 C5 1.4637(19)
C5 C6 1.389(2)
C5 C10 1.3960(19)
C6 H6 0.9300
C6 C7 1.382(2)
C7 H7 0.9300
C7 C8 1.375(3)
C8 H8 0.9300
C8 C9 1.385(2)
C9 H9 0.9300
C9 C10 1.3908(19)
C15 H15 0.9300
C16 H16A 0.9600
C16 H16B 0.9600
C16 H16C 0.9600
C17 H17A 0.9600
C17 H17B 0.9600
C17 H17C 0.9600
C18 H18A 0.9600
C18 H18B 0.9600
C18 H18C 0.9600

loop_
_geom_torsion_atom_site_label_1
_geom_torsion_atom_site_label_2
_geom_torsion_atom_site_label_3
_geom_torsion_atom_site_label_4
_geom_torsion
O4 C4 C5 C6 -9.7(2)
O4 C4 C5 C10 173.83(12)
N1 C2 C3 C4 11.87(19)
N1 C2 C11 O2 59.1(2)
N1 C2 C11 N12 -125.53(12)
N14 C2 C3 C4 -115.73(15)
N14 C2 C11 O2 178.19(16)
N14 C2 C11 N12 -6.39(14)
C2 N1 C10 C5 27.03(17)
C2 N1 C10 C9 -152.91(13)
C2 N1 C15 O1 8.3(2)
C2 N14 C13 O3 178.49(14)
C2 N14 C13 N12 -1.03(16)
C2 C3 C4 O4 -176.94(13)
C2 C3 C4 C5 5.5(2)
C3 C2 C11 O2 -63.02(19)
C3 C2 C11 N12 112.40(13)
C3 C4 C5 C6 168.08(14)
C3 C4 C5 C10 -8.3(2)
C4 C5 C6 C7 -175.11(15)
C4 C5 C10 N1 -7.64(18)
C4 C5 C10 C9 172.31(13)
C5 C6 C7 C8 1.5(3)
C6 C5 C10 N1 175.82(13)
C6 C5 C10 C9 -4.2(2)
C6 C7 C8 C9 -1.4(3)
C7 C8 C9 C10 -1.6(3)
C8 C9 C10 N1 -175.65(14)
C8 C9 C10 C5 4.4(2)
C10 N1 C2 N14 100.23(13)
C10 N1 C2 C3 -28.02(16)
C10 N1 C2 C11 -147.74(11)
C10 N1 C15 O1 -168.60(13)
C10 C5 C6 C7 1.3(2)
C11 N12 C13 O3 176.82(14)
C11 N12 C13 N14 -3.63(17)
C11 C2 C3 C4 134.03(14)
C13 N12 C11 O2 -178.29(16)
C13 N12 C11 C2 6.38(16)
C13 N14 C2 N1 123.09(13)
C13 N14 C2 C3 -109.78(13)
C13 N14 C2 C11 4.48(14)
C15 N1 C2 N14 -76.65(15)
C15 N1 C2 C3 155.10(12)
C15 N1 C2 C11 35.38(15)
C15 N1 C10 C5 -156.16(12)
C15 N1 C10 C9 23.89(19)
C16 N12 C11 O2 -4.6(3)
C16 N12 C11 C2 -179.90(16)
C16 N12 C13 O3 3.1(2)
C16 N12 C13 N14 -177.40(15)
C17 N14 C2 N1 -62.71(17)
C17 N14 C2 C3 64.42(17)
C17 N14 C2 C11 178.68(13)
C17 N14 C13 O3 4.3(2)
C17 N14 C13 N12 -175.19(13)
C18 O4 C4 C3 -3.8(2)
C18 O4 C4 C5 173.87(15)
